data_2020901
loop_
_publ_author_name
'Schroeder, Zachary W.'
'Hiscock, L. K.'
'Dawe, Louise Nicole'

_publ_section_title
;
 Copper(II)- and gold(III)-mediated cyclization of a thiourea to a
 substituted 2-aminobenzothiazole
;
_journal_coeditor_code YF3126
_journal_issue 11
_journal_name_full 'Acta Crystallographica Section C'
_journal_page_first 905
_journal_page_last 910
_journal_paper_doi 10.1107/S205322961701381X
_journal_volume 73
_journal_year 2017
_chemical_formula_iupac '[Cu (C13 H11 N3 O1 S1)2 (H2 O)] (N O3)2'
_chemical_formula_moiety 'C26 H24 Cu N6 O3 S2 2+, 2(N O3 -)'
_chemical_formula_sum 'C26 H24 Cu N8 O9 S2'
_chemical_formula_weight 720.19
_chemical_name_systematic
'Aquabis[5-methoxy-<i>N</i>-(pyridin-2-yl-\k<i>N</i>)benzothiazol-2-amine-\k<i>N</i>^3^]copper(II) dinitrate'
_space_group_crystal_system orthorhombic
_space_group_IT_number 60
_space_group_name_Hall '-P 2n 2ab'
_space_group_name_H-M_alt 'P b c n'
_symmetry_space_group_name_Hall '-P 2n 2ab'
_symmetry_space_group_name_H-M 'P b c n'
_atom_sites_solution_hydrogens mixed
_atom_sites_solution_primary dual
_audit_creation_method
;
<i>OLEX2</i> 1.2
(compiled 2017.03.28 svn.r3405 for OlexSys, GUI svn.r5337)
;
_cell_angle_alpha 90
_cell_angle_beta 90
_cell_angle_gamma 90
_cell_formula_units_Z 4
_cell_length_a 18.1534(4)
_cell_length_b 7.18140(10)
_cell_length_c 21.8523(4)
_cell_measurement_reflns_used 62086
_cell_measurement_temperature 110(2)
_cell_measurement_theta_max 39.5420
_cell_measurement_theta_min 2.2300
_cell_volume 2848.82(9)
_computing_cell_refinement
;
CrysAlis PRO (Rigaku OD, 2015)
;
_computing_data_collection
;
CrysAlis PRO (Rigaku OD, 2015)
;
_computing_data_reduction
;
CrysAlis PRO (Rigaku OD, 2015)
;
_computing_molecular_graphics
;
<i>OLEX2</i> (Dolomanov <i>et al.</i>,  2009)
;
_computing_publication_material
;
<i>OLEX2</i> (Dolomanov <i>et al.</i>,  2009)
;
_computing_structure_refinement
;
SHELXL2016 (Sheldrick, 2015b)
;
_computing_structure_solution
;
SHELXT (Sheldrick, 2015a)
;
_diffrn_ambient_temperature 110.15
_diffrn_measured_fraction_theta_full 0.999
_diffrn_measured_fraction_theta_max 0.999
_diffrn_measurement_device 'abstract diffractometer'
_diffrn_measurement_device_type 'Bruker APEXII CCD'
_diffrn_measurement_method '\w and \f scans'
_diffrn_radiation_monochromator graphite
_diffrn_radiation_type MoK\a
_diffrn_radiation_wavelength 0.71073
_diffrn_reflns_av_R_equivalents 0.0439
_diffrn_reflns_limit_h_max 17
_diffrn_reflns_limit_h_min -22
_diffrn_reflns_limit_k_max 8
_diffrn_reflns_limit_k_min -8
_diffrn_reflns_limit_l_max 26
_diffrn_reflns_limit_l_min -26
_diffrn_reflns_number 72311
_diffrn_reflns_theta_full 25.242
_diffrn_reflns_theta_max 25.679
_diffrn_reflns_theta_min 2.918
_diffrn_standards_number 0
_exptl_absorpt_coefficient_mu 0.984
_exptl_absorpt_correction_T_max 1.00000
_exptl_absorpt_correction_T_min 0.83496
_exptl_absorpt_correction_type multi-scan
_exptl_absorpt_process_details
;
(CrysAlis PRO; Rigaku OD, 2015)
;
_exptl_crystal_colour green
_exptl_crystal_density_diffrn 1.679
_exptl_crystal_description prism
_exptl_crystal_F_000 1476
_exptl_crystal_size_max 0.332
_exptl_crystal_size_mid 0.225
_exptl_crystal_size_min 0.173
_refine_diff_density_max 0.785
_refine_diff_density_min -0.657
_refine_ls_extinction_method none
_refine_ls_goodness_of_fit_ref 1.335
_refine_ls_hydrogen_treatment mixed
_refine_ls_matrix_type full
_refine_ls_number_parameters 215
_refine_ls_number_reflns 2703
_refine_ls_number_restraints 3
_refine_ls_restrained_S_all 1.334
_refine_ls_R_factor_all 0.0497
_refine_ls_R_factor_gt 0.0497
_refine_ls_shift/su_max 0.000
_refine_ls_shift/su_mean 0.000
_refine_ls_structure_factor_coef Fsqd
_refine_ls_weighting_details 'w=1/[\s^2^(Fo^2^)+(0.0189P)^2^+9.2626P] where P=(Fo^2^+2Fc^2^)/3'
_refine_ls_weighting_scheme calc
_refine_ls_wR_factor_gt 0.1052
_refine_ls_wR_factor_ref 0.1052
_reflns_number_gt 2703
_reflns_number_total 2703
_reflns_threshold_expression 'I > 2\s(I)'
_cod_data_source_file yf3126sup1.cif
_cod_data_source_block b17199
_cod_original_cell_volume 2848.81(9)
_cod_database_code 2020901
_shelx_space_group_comment
;
The symmetry employed for this shelxl refinement is uniquely defined
by the following loop, which should always be used as a source of
symmetry information in preference to the above space-group names.
They are only intended as comments.
;

loop_
_space_group_symop_operation_xyz
'x, y, z'
'-x+1/2, -y+1/2, z+1/2'
'-x, y, -z+1/2'
'x+1/2, -y+1/2, -z'
'-x, -y, -z'
'x-1/2, y-1/2, -z-1/2'
'x, -y, z-1/2'
'-x-1/2, y-1/2, z'

loop_
_atom_site_type_symbol
_atom_site_label
_atom_site_fract_x
_atom_site_fract_y
_atom_site_fract_z
_atom_site_U_iso_or_equiv
_atom_site_adp_type
_atom_site_calc_flag
_atom_site_occupancy
Cu Cu1 0.500000 0.47025(8) 0.750000 0.01397(16) Uani d 1
S S1 0.35592(5) 0.40264(13) 0.58540(4) 0.0215(2) Uani d 1
O O1 0.66894(15) 0.2340(4) 0.56003(12) 0.0299(6) Uani d 1
O O2 0.500000 0.1889(5) 0.750000 0.0364(10) Uani d 1
H H2A 0.5393(11) 0.1272(12) 0.759(3) 0.055 Uiso d 0.5
H H2B 0.468(2) 0.1274(12) 0.729(2) 0.055 Uiso d 0.5
N N1 0.41384(14) 0.6490(4) 0.77375(12) 0.0149(6) Uani d 1
N N2 0.33369(15) 0.5337(4) 0.69802(13) 0.0179(6) Uani d 1
H H2 0.2892(12) 0.525(6) 0.6845(16) 0.021 Uiso d 1
N N3 0.45591(15) 0.4536(4) 0.66819(12) 0.0145(6) Uani d 1
C C1 0.42390(19) 0.7627(5) 0.82261(15) 0.0190(7) Uani d 1
H H1 0.472590 0.782092 0.837217 0.023 Uiso calc 1
C C2 0.3669(2) 0.8512(5) 0.85188(16) 0.0238(8) Uani d 1
H H2C 0.375935 0.931356 0.885621 0.029 Uiso calc 1
C C3 0.2957(2) 0.8207(5) 0.83105(16) 0.0245(8) Uani d 1
H H3 0.255062 0.873649 0.852165 0.029 Uiso calc 1
C C4 0.28424(18) 0.7144(5) 0.78011(16) 0.0204(7) Uani d 1
H H4 0.236004 0.695842 0.764397 0.024 Uiso calc 1
C C5 0.34564(18) 0.6334(4) 0.75162(15) 0.0166(7) Uani d 1
C C6 0.38493(18) 0.4711(5) 0.65788(14) 0.0159(7) Uani d 1
C C7 0.49227(19) 0.3806(4) 0.61717(15) 0.0179(7) Uani d 1
C C8 0.5671(2) 0.3422(5) 0.61330(15) 0.0209(7) Uani d 1
H H8 0.598738 0.364950 0.647094 0.025 Uiso calc 1
C C9 0.5946(2) 0.2700(5) 0.55917(16) 0.0229(8) Uani d 1
C C10 0.5492(2) 0.2336(5) 0.50918(16) 0.0248(8) Uani d 1
H H10 0.569235 0.183235 0.472601 0.030 Uiso calc 1
C C11 0.4744(2) 0.2715(5) 0.51330(16) 0.0246(8) Uani d 1
H H11 0.442796 0.248001 0.479545 0.030 Uiso calc 1
C C12 0.44650(19) 0.3441(5) 0.56721(15) 0.0199(7) Uani d 1
C C13 0.7001(2) 0.1407(6) 0.50876(18) 0.0347(10) Uani d 1
H H13A 0.696266 0.220385 0.472504 0.052 Uiso calc 1
H H13B 0.673452 0.024068 0.501516 0.052 Uiso calc 1
H H13C 0.752063 0.113305 0.516961 0.052 Uiso calc 1
O O3 0.36773(14) 0.0698(4) 0.70721(12) 0.0281(6) Uani d 1
O O4 0.29737(14) -0.0570(4) 0.63928(12) 0.0302(6) Uani d 1
O O5 0.41492(14) -0.0873(4) 0.63256(13) 0.0340(7) Uani d 1
N N4 0.36037(15) -0.0238(4) 0.65980(13) 0.0197(6) Uani d 1

loop_
_atom_site_aniso_label
_atom_site_aniso_U_11
_atom_site_aniso_U_22
_atom_site_aniso_U_33
_atom_site_aniso_U_12
_atom_site_aniso_U_13
_atom_site_aniso_U_23
Cu1 0.0135(3) 0.0163(3) 0.0122(3) 0.000 -0.0014(2) 0.000
S1 0.0219(4) 0.0260(5) 0.0168(4) -0.0031(4) -0.0056(3) 0.0002(3)
O1 0.0295(14) 0.0349(15) 0.0252(13) 0.0057(12) 0.0083(11) -0.0043(12)
O2 0.046(3) 0.0155(18) 0.048(2) 0.000 -0.033(2) 0.000
N1 0.0120(13) 0.0151(13) 0.0177(13) 0.0017(11) 0.0007(10) 0.0004(11)
N2 0.0121(13) 0.0196(15) 0.0218(14) -0.0023(11) -0.0011(11) 0.0020(12)
N3 0.0183(14) 0.0141(14) 0.0112(12) -0.0012(11) 0.0000(10) 0.0014(11)
C1 0.0197(17) 0.0173(16) 0.0200(16) 0.0001(13) -0.0019(13) -0.0021(14)
C2 0.032(2) 0.0183(18) 0.0214(17) 0.0021(15) 0.0020(15) -0.0016(14)
C3 0.0248(18) 0.0224(18) 0.0264(18) 0.0071(15) 0.0091(15) 0.0028(15)
C4 0.0143(16) 0.0193(17) 0.0276(18) 0.0011(13) 0.0016(14) 0.0063(15)
C5 0.0180(16) 0.0117(15) 0.0202(16) -0.0021(12) 0.0008(13) 0.0037(13)
C6 0.0215(16) 0.0136(16) 0.0127(15) -0.0039(13) -0.0017(13) 0.0024(13)
C7 0.0266(18) 0.0109(15) 0.0162(15) -0.0008(14) 0.0011(13) 0.0016(12)
C8 0.0248(18) 0.0191(17) 0.0189(16) -0.0013(15) 0.0002(14) -0.0018(14)
C9 0.0259(18) 0.0180(17) 0.0249(18) 0.0003(15) 0.0053(15) 0.0007(15)
C10 0.038(2) 0.0168(17) 0.0194(18) -0.0019(16) 0.0061(15) -0.0022(14)
C11 0.038(2) 0.0204(18) 0.0155(17) -0.0066(16) -0.0015(15) 0.0000(14)
C12 0.0251(18) 0.0169(16) 0.0178(16) -0.0037(14) 0.0003(14) 0.0029(14)
C13 0.040(2) 0.036(2) 0.028(2) 0.0104(19) 0.0169(17) -0.0028(18)
O3 0.0310(14) 0.0261(14) 0.0272(13) -0.0052(11) 0.0005(11) -0.0018(12)
O4 0.0180(13) 0.0412(17) 0.0314(14) -0.0043(12) -0.0017(11) -0.0054(13)
O5 0.0202(13) 0.0452(17) 0.0367(15) 0.0088(13) 0.0059(11) 0.0007(14)
N4 0.0165(14) 0.0191(15) 0.0234(15) -0.0001(12) 0.0011(12) 0.0047(12)

loop_
_atom_type_symbol
_atom_type_description
_atom_type_scat_dispersion_real
_atom_type_scat_dispersion_imag
_atom_type_scat_source
C C 0.0033 0.0016 'International Tables Vol C Tables 4.2.6.8 and 6.1.1.4'
H H 0.0000 0.0000 'International Tables Vol C Tables 4.2.6.8 and 6.1.1.4'
Cu Cu 0.3201 1.2651 'International Tables Vol C Tables 4.2.6.8 and 6.1.1.4'
N N 0.0061 0.0033 'International Tables Vol C Tables 4.2.6.8 and 6.1.1.4'
O O 0.0106 0.0060 'International Tables Vol C Tables 4.2.6.8 and 6.1.1.4'
S S 0.1246 0.1234 'International Tables Vol C Tables 4.2.6.8 and 6.1.1.4'

loop_
_geom_angle_atom_site_label_1
_geom_angle_atom_site_label_2
_geom_angle_atom_site_label_3
_geom_angle_site_symmetry_1
_geom_angle_site_symmetry_3
_geom_angle
_geom_angle_publ_flag
O2 Cu1 N1 . . 127.91(8) y
O2 Cu1 N1 . 3_656 127.91(7) ?
N1 Cu1 N1 3_656 . 104.18(15) y
N3 Cu1 O2 . . 86.51(8) y
N3 Cu1 O2 3_656 . 86.51(8) ?
N3 Cu1 N1 . . 87.61(11) y
N3 Cu1 N1 . 3_656 96.69(11) y
N3 Cu1 N1 3_656 3_656 87.61(11) ?
N3 Cu1 N1 3_656 . 96.69(11) ?
N3 Cu1 N3 . 3_656 173.03(16) y
C6 S1 C12 . . 89.44(16) ?
C9 O1 C13 . . 117.9(3) ?
Cu1 O2 H2A . . 121.0 ?
Cu1 O2 H2A . 3_656 121.0(8) ?
Cu1 O2 H2B . . 120.9 ?
Cu1 O2 H2B . 3_656 120.9(8) ?
H2A O2 H2A . 3_656 118.0 ?
H2A O2 H2B . . 114.6 ?
H2A O2 H2B 3_656 3_656 114.6 ?
H2B O2 H2B . 3_656 118.2 ?
C1 N1 Cu1 . . 117.7(2) ?
C5 N1 Cu1 . . 123.6(2) ?
C5 N1 C1 . . 117.4(3) ?
C5 N2 H2 . . 118(3) ?
C6 N2 H2 . . 113(3) ?
C6 N2 C5 . . 127.5(3) ?
C6 N3 Cu1 . . 123.4(2) ?
C6 N3 C7 . . 111.2(3) ?
C7 N3 Cu1 . . 123.8(2) ?
N1 C1 H1 . . 118.5 ?
N1 C1 C2 . . 122.9(3) ?
C2 C1 H1 . . 118.5 ?
C1 C2 H2C . . 120.8 ?
C1 C2 C3 . . 118.5(3) ?
C3 C2 H2C . . 120.8 ?
C2 C3 H3 . . 120.1 ?
C4 C3 C2 . . 119.9(3) ?
C4 C3 H3 . . 120.1 ?
C3 C4 H4 . . 120.9 ?
C3 C4 C5 . . 118.2(3) ?
C5 C4 H4 . . 120.9 ?
N1 C5 N2 . . 119.6(3) ?
N1 C5 C4 . . 122.8(3) ?
N2 C5 C4 . . 117.6(3) ?
N2 C6 S1 . . 118.4(2) ?
N3 C6 S1 . . 115.2(2) ?
N3 C6 N2 . . 126.4(3) ?
C8 C7 N3 . . 125.8(3) ?
C8 C7 C12 . . 119.8(3) ?
C12 C7 N3 . . 114.4(3) ?
C7 C8 H8 . . 120.7 ?
C9 C8 C7 . . 118.6(3) ?
C9 C8 H8 . . 120.7 ?
O1 C9 C8 . . 114.4(3) ?
O1 C9 C10 . . 123.8(3) ?
C8 C9 C10 . . 121.8(3) ?
C9 C10 H10 . . 120.3 ?
C11 C10 C9 . . 119.4(3) ?
C11 C10 H10 . . 120.3 ?
C10 C11 H11 . . 120.4 ?
C12 C11 C10 . . 119.2(3) ?
C12 C11 H11 . . 120.4 ?
C7 C12 S1 . . 109.7(3) ?
C11 C12 S1 . . 129.1(3) ?
C11 C12 C7 . . 121.2(3) ?
O1 C13 H13A . . 109.5 ?
O1 C13 H13B . . 109.5 ?
O1 C13 H13C . . 109.5 ?
H13A C13 H13B . . 109.5 ?
H13A C13 H13C . . 109.5 ?
H13B C13 H13C . . 109.5 ?
O3 N4 O4 . . 120.0(3) ?
O3 N4 O5 . . 120.8(3) ?
O5 N4 O4 . . 119.1(3) ?

loop_
_geom_bond_atom_site_label_1
_geom_bond_atom_site_label_2
_geom_bond_site_symmetry_2
_geom_bond_distance
_geom_bond_publ_flag
Cu1 O2 . 2.020(4) y
Cu1 N1 3_656 2.089(3) ?
Cu1 N1 . 2.089(3) y
Cu1 N3 3_656 1.962(3) ?
Cu1 N3 . 1.962(3) y
S1 C6 . 1.740(3) ?
S1 C12 . 1.743(4) ?
O1 C9 . 1.374(4) ?
O1 C13 . 1.423(4) ?
O2 H2A 3_656 0.861(7) ?
O2 H2A . 0.861(14) ?
O2 H2B 3_656 0.861(7) ?
O2 H2B . 0.861(14) ?
N1 C1 . 1.357(4) ?
N1 C5 . 1.334(4) ?
N2 H2 . 0.861(18) ?
N2 C5 . 1.390(4) ?
N2 C6 . 1.355(4) ?
N3 C6 . 1.314(4) ?
N3 C7 . 1.398(4) ?
C1 H1 . 0.9500 ?
C1 C2 . 1.372(5) ?
C2 H2C . 0.9500 ?
C2 C3 . 1.387(5) ?
C3 H3 . 0.9500 ?
C3 C4 . 1.366(5) ?
C4 H4 . 0.9500 ?
C4 C5 . 1.403(5) ?
C7 C8 . 1.388(5) ?
C7 C12 . 1.397(5) ?
C8 H8 . 0.9500 ?
C8 C9 . 1.385(5) ?
C9 C10 . 1.393(5) ?
C10 H10 . 0.9500 ?
C10 C11 . 1.387(5) ?
C11 H11 . 0.9500 ?
C11 C12 . 1.384(5) ?
C13 H13A . 0.9800 ?
C13 H13B . 0.9800 ?
C13 H13C . 0.9800 ?
O3 N4 . 1.242(4) ?
O4 N4 . 1.251(4) ?
O5 N4 . 1.242(4) ?

loop_
_geom_hbond_atom_site_label_D
_geom_hbond_atom_site_label_H
_geom_hbond_atom_site_label_A
_geom_hbond_site_symmetry_A
_geom_hbond_distance_DH
_geom_hbond_distance_HA
_geom_hbond_distance_DA
_geom_hbond_angle_DHA
O2 H2B O3 . 0.86 1.92 2.715(3) 151(3)
O2 H2A O3 3_656 0.86 1.89 2.715(3) 159.9
N2 H2 O4 8_665 0.861(18) 1.95(2) 2.781(4) 162(4)
C1 H1 O5 3_666 0.95 2.34 3.268(4) 164.7

_cod_database_fobs_code 2020901
